data_1518328
loop_
_publ_author_name
'Mautner, Franz A.'
'Scherzer, Michael'
'Berger, Christian'
'Fischer, Roland C.'
'Massoud, Salah S.'

_publ_section_title
;
 Synthesis, characterization and luminescence properties of zinc(II)
 complexes of pseudohalides and nitrite derived from 4-azidopyridine
;
_journal_name_full 'Inorganica Chimica Acta'
_journal_page_first 46
_journal_page_last 51
_journal_paper_doi 10.1016/j.ica.2014.10.018
_journal_volume 425
_journal_year 2015
_chemical_formula_moiety 'C12 H8 N10 O2 Zn'
_chemical_formula_sum 'C12 H8 N10 O2 Zn'
_chemical_formula_weight 389.67
_chemical_name_common '[Zn(4-azpy)2(NCO)2]'
_chemical_name_systematic
; 
 ? 
;
_space_group_IT_number 2
_symmetry_cell_setting triclinic
_symmetry_space_group_name_Hall '-P 1'
_symmetry_space_group_name_H-M 'P -1'
_atom_sites_solution_hydrogens geom
_atom_sites_solution_primary direct
_atom_sites_solution_secondary difmap
_audit_creation_method SHELXL-97
_cell_angle_alpha 74.72(2)
_cell_angle_beta 80.86(2)
_cell_angle_gamma 78.21(2)
_cell_formula_units_Z 2
_cell_length_a 5.5546(11)
_cell_length_b 9.0633(18)
_cell_length_c 15.527(3)
_cell_measurement_reflns_used 1000
_cell_measurement_temperature 100(2)
_cell_measurement_theta_max 25.00
_cell_measurement_theta_min 1.40
_cell_volume 733.6(3)
_computing_cell_refinement 'Bruker SAINT'
_computing_data_collection 'Bruker SMART'
_computing_data_reduction 'Bruker SAINT'
_computing_structure_refinement 'SHELXL-97 (Sheldrick, 2008)'
_computing_structure_solution 'SHELXS-97 (Sheldrick, 2008)'
_diffrn_ambient_temperature 100(2)
_diffrn_measured_fraction_theta_full 0.985
_diffrn_measured_fraction_theta_max 0.985
_diffrn_measurement_device_type 'Bruker SMART APEX CCD'
_diffrn_measurement_method \w-scans
_diffrn_radiation_monochromator graphite
_diffrn_radiation_source 'fine-focus sealed tube'
_diffrn_radiation_type MoK\a
_diffrn_radiation_wavelength 0.71073
_diffrn_reflns_av_R_equivalents 0.0404
_diffrn_reflns_av_sigmaI/netI 0.0650
_diffrn_reflns_limit_h_max 6
_diffrn_reflns_limit_h_min -6
_diffrn_reflns_limit_k_max 10
_diffrn_reflns_limit_k_min -10
_diffrn_reflns_limit_l_max 18
_diffrn_reflns_limit_l_min -18
_diffrn_reflns_number 5450
_diffrn_reflns_theta_full 25.50
_diffrn_reflns_theta_max 25.50
_diffrn_reflns_theta_min 1.37
_exptl_absorpt_coefficient_mu 1.708
_exptl_absorpt_correction_T_max 0.8755
_exptl_absorpt_correction_T_min 0.5483
_exptl_absorpt_correction_type multi-scan
_exptl_absorpt_process_details SADABS
_exptl_crystal_colour colorless
_exptl_crystal_density_diffrn 1.764
_exptl_crystal_density_method 'not measured'
_exptl_crystal_description irregular
_exptl_crystal_F_000 392
_exptl_crystal_size_max 0.40
_exptl_crystal_size_mid 0.12
_exptl_crystal_size_min 0.08
_refine_diff_density_max 0.826
_refine_diff_density_min -1.197
_refine_diff_density_rms 0.121
_refine_ls_extinction_method none
_refine_ls_goodness_of_fit_ref 1.200
_refine_ls_matrix_type full
_refine_ls_number_parameters 226
_refine_ls_number_reflns 2675
_refine_ls_number_restraints 0
_refine_ls_restrained_S_all 1.200
_refine_ls_R_factor_all 0.0759
_refine_ls_R_factor_gt 0.0639
_refine_ls_shift/su_max 0.000
_refine_ls_shift/su_mean 0.000
_refine_ls_structure_factor_coef Fsqd
_refine_ls_weighting_details 'calc w=1/[\s^2^(Fo^2^)+(0.0483P)^2^+1.6387P] where P=(Fo^2^+2Fc^2^)/3'
_refine_ls_weighting_scheme calc
_refine_ls_wR_factor_gt 0.1293
_refine_ls_wR_factor_ref 0.1337
_reflns_number_gt 2357
_reflns_number_total 2675
_reflns_threshold_expression >2sigma(I)
_cod_data_source_file J919BF2.CIF
_cod_data_source_block j919b
_cod_depositor_comments
;
The following automatic conversions were performed:

'_symmetry_cell_setting' value 'Triclinic' changed to 'triclinic'
according to the built-in table from CIF Core dictionary named
'cif_core.dic' version 2.4.1 from 2010-06-29.

Automatic conversion script
Id: cif_fix_values 2827 2014-09-09 07:05:25Z andrius 
;
_cod_database_code 1518328

loop_
_symmetry_equiv_pos_as_xyz
'x, y, z'
'-x, -y, -z'

loop_
_atom_site_label
_atom_site_type_symbol
_atom_site_fract_x
_atom_site_fract_y
_atom_site_fract_z
_atom_site_U_iso_or_equiv
_atom_site_adp_type
_atom_site_occupancy
_atom_site_symmetry_multiplicity
_atom_site_calc_flag
_atom_site_refinement_flags
Zn1 Zn -0.16798(11) 0.29122(7) 0.27429(4) 0.0162(2) Uani 1 1 d .
N11 N -0.3180(9) 0.4907(6) 0.2205(3) 0.0259(11) Uani 1 1 d .
C11 C -0.4469(11) 0.5797(7) 0.1844(4) 0.0239(13) Uani 1 1 d .
O11 O -0.5924(9) 0.6839(5) 0.1454(4) 0.0489(13) Uani 1 1 d .
N12 N -0.3556(8) 0.1331(5) 0.3143(3) 0.0240(11) Uani 1 1 d .
C12 C -0.4986(10) 0.0588(6) 0.3462(4) 0.0192(12) Uani 1 1 d .
O12 O -0.6458(8) -0.0223(5) 0.3776(3) 0.0326(10) Uani 1 1 d .
N1 N -0.0059(8) 0.3020(5) 0.3807(3) 0.0166(9) Uani 1 1 d .
C1 C -0.0556(10) 0.2189(6) 0.4631(4) 0.0209(12) Uani 1 1 d .
H1 H -0.1692 0.1496 0.4714 0.025 Uiso 1 1 calc R
C2 C 0.0424(10) 0.2240(6) 0.5377(4) 0.0206(12) Uani 1 1 d .
H2 H -0.0048 0.1626 0.5954 0.025 Uiso 1 1 calc R
C3 C 0.2088(10) 0.3193(6) 0.5263(4) 0.0202(12) Uani 1 1 d .
C4 C 0.2679(10) 0.4039(6) 0.4418(4) 0.0221(12) Uani 1 1 d .
H4 H 0.3870 0.4701 0.4318 0.026 Uiso 1 1 calc R
C5 C 0.1573(9) 0.3944(6) 0.3712(4) 0.0196(12) Uani 1 1 d .
H5 H 0.1994 0.4565 0.3132 0.024 Uiso 1 1 calc R
N2 N 0.3173(8) 0.3413(5) 0.5971(3) 0.0234(11) Uani 1 1 d .
N3 N 0.2522(9) 0.2649(5) 0.6743(4) 0.0241(11) Uani 1 1 d .
N4 N 0.2072(10) 0.2051(6) 0.7458(4) 0.0321(12) Uani 1 1 d .
N5 N 0.1176(8) 0.2356(5) 0.1822(3) 0.0197(10) Uani 1 1 d .
C6 C 0.2632(10) 0.3331(6) 0.1354(4) 0.0209(12) Uani 1 1 d .
H6 H 0.2132 0.4390 0.1373 0.025 Uiso 1 1 calc R
C7 C 0.4789(10) 0.2957(6) 0.0845(3) 0.0198(12) Uani 1 1 d .
H7 H 0.5744 0.3733 0.0532 0.024 Uiso 1 1 calc R
C8 C 0.5530(10) 0.1511(6) 0.0792(4) 0.0208(12) Uani 1 1 d .
C9 C 0.4015(10) 0.0496(6) 0.1247(3) 0.0204(12) Uani 1 1 d .
H9 H 0.4436 -0.0556 0.1209 0.025 Uiso 1 1 calc R
C10 C 0.1902(10) 0.0953(6) 0.1757(3) 0.0181(11) Uani 1 1 d .
H10 H 0.0923 0.0196 0.2079 0.022 Uiso 1 1 calc R
N6 N 0.7736(8) 0.0962(5) 0.0313(3) 0.0233(10) Uani 1 1 d .
N7 N 0.9086(9) 0.1910(6) -0.0089(3) 0.0247(11) Uani 1 1 d .
N8 N 1.0475(10) 0.2617(6) -0.0455(3) 0.0328(12) Uani 1 1 d .

loop_
_atom_site_aniso_label
_atom_site_aniso_U_11
_atom_site_aniso_U_22
_atom_site_aniso_U_33
_atom_site_aniso_U_23
_atom_site_aniso_U_13
_atom_site_aniso_U_12
Zn1 0.0149(3) 0.0136(3) 0.0210(4) -0.0055(2) -0.0002(2) -0.0043(2)
N11 0.032(3) 0.024(3) 0.023(3) -0.006(2) -0.002(2) -0.008(2)
C11 0.027(3) 0.027(3) 0.025(3) -0.012(2) 0.003(2) -0.017(2)
O11 0.036(3) 0.035(3) 0.073(4) 0.003(2) -0.024(3) -0.005(2)
N12 0.020(2) 0.021(3) 0.030(3) -0.006(2) 0.001(2) -0.005(2)
C12 0.021(3) 0.014(2) 0.021(3) -0.007(2) -0.003(2) 0.004(2)
O12 0.033(2) 0.022(2) 0.041(3) -0.0029(19) 0.005(2) -0.0114(19)
N1 0.019(2) 0.011(2) 0.022(2) -0.0083(19) -0.0004(19) -0.0031(18)
C1 0.021(3) 0.020(3) 0.025(3) -0.009(2) 0.001(2) -0.008(2)
C2 0.026(3) 0.014(3) 0.022(3) -0.004(2) -0.002(2) -0.005(2)
C3 0.019(3) 0.015(3) 0.030(3) -0.012(2) -0.005(2) 0.000(2)
C4 0.019(3) 0.020(3) 0.028(3) -0.009(2) -0.001(2) -0.004(2)
C5 0.018(3) 0.019(3) 0.022(3) -0.004(2) 0.002(2) -0.007(2)
N2 0.023(3) 0.023(3) 0.028(3) -0.010(2) -0.005(2) -0.007(2)
N3 0.028(3) 0.018(2) 0.031(3) -0.012(2) -0.009(2) -0.003(2)
N4 0.046(3) 0.027(3) 0.031(3) -0.011(3) -0.011(3) -0.014(2)
N5 0.025(2) 0.018(2) 0.019(2) -0.0062(19) -0.0012(19) -0.0060(19)
C6 0.021(3) 0.017(3) 0.027(3) -0.007(2) -0.002(2) -0.006(2)
C7 0.024(3) 0.021(3) 0.020(3) -0.006(2) -0.005(2) -0.011(2)
C8 0.019(3) 0.024(3) 0.022(3) -0.010(2) -0.004(2) -0.001(2)
C9 0.023(3) 0.018(3) 0.021(3) -0.004(2) -0.006(2) -0.002(2)
C10 0.024(3) 0.015(3) 0.016(3) -0.001(2) -0.002(2) -0.010(2)
N6 0.020(2) 0.019(2) 0.030(3) -0.007(2) 0.000(2) -0.001(2)
N7 0.023(3) 0.027(3) 0.021(3) -0.006(2) 0.000(2) 0.002(2)
N8 0.030(3) 0.037(3) 0.030(3) -0.006(2) 0.003(2) -0.009(3)

loop_
_atom_type_symbol
_atom_type_description
_atom_type_scat_dispersion_real
_atom_type_scat_dispersion_imag
_atom_type_scat_source
C C 0.0033 0.0016 'International Tables Vol C Tables 4.2.6.8 and 6.1.1.4'
H H 0.0000 0.0000 'International Tables Vol C Tables 4.2.6.8 and 6.1.1.4'
N N 0.0061 0.0033 'International Tables Vol C Tables 4.2.6.8 and 6.1.1.4'
O O 0.0106 0.0060 'International Tables Vol C Tables 4.2.6.8 and 6.1.1.4'
Zn Zn 0.2839 1.4301 'International Tables Vol C Tables 4.2.6.8 and 6.1.1.4'

loop_
_geom_angle_atom_site_label_1
_geom_angle_atom_site_label_2
_geom_angle_atom_site_label_3
_geom_angle
N11 Zn1 N12 119.7(2)
N11 Zn1 N5 104.63(19)
N12 Zn1 N5 110.47(19)
N11 Zn1 N1 108.61(19)
N12 Zn1 N1 107.37(19)
N5 Zn1 N1 105.22(17)
C11 N11 Zn1 158.7(5)
N11 C11 O11 177.7(7)
C12 N12 Zn1 166.2(4)
N12 C12 O12 177.6(6)
C1 N1 C5 115.6(5)
C1 N1 Zn1 122.9(4)
C5 N1 Zn1 121.5(4)
N1 C1 C2 125.7(5)
N1 C1 H1 117.2
C2 C1 H1 117.2
C3 C2 C1 117.6(5)
C3 C2 H2 121.2
C1 C2 H2 121.2
C2 C3 C4 118.1(5)
C2 C3 N2 123.9(5)
C4 C3 N2 118.0(5)
C3 C4 C5 120.6(5)
C3 C4 H4 119.7
C5 C4 H4 119.7
N1 C5 C4 122.5(5)
N1 C5 H5 118.8
C4 C5 H5 118.8
N3 N2 C3 116.0(5)
N4 N3 N2 173.2(5)
C10 N5 C6 114.6(5)
C10 N5 Zn1 121.2(4)
C6 N5 Zn1 123.5(4)
N5 C6 C7 125.8(5)
N5 C6 H6 117.1
C7 C6 H6 117.1
C8 C7 C6 119.0(5)
C8 C7 H7 120.5
C6 C7 H7 120.5
C7 C8 C9 116.1(5)
C7 C8 N6 124.9(5)
C9 C8 N6 118.9(5)
C8 C9 C10 121.4(5)
C8 C9 H9 119.3
C10 C9 H9 119.3
N5 C10 C9 123.0(5)
N5 C10 H10 118.5
C9 C10 H10 118.5
N7 N6 C8 117.5(4)
N8 N7 N6 172.3(6)

loop_
_geom_bond_atom_site_label_1
_geom_bond_atom_site_label_2
_geom_bond_distance
Zn1 N11 1.863(5)
Zn1 N12 1.860(5)
Zn1 N5 2.036(4)
Zn1 N1 2.036(4)
N11 C11 1.063(7)
C11 O11 1.206(8)
N12 C12 1.117(7)
C12 O12 1.174(7)
N1 C1 1.322(7)
N1 C5 1.322(6)
C1 C2 1.371(7)
C1 H1 0.9500
C2 C3 1.351(7)
C2 H2 0.9500
C3 C4 1.360(8)
C3 N2 1.410(7)
C4 C5 1.368(7)
C4 H4 0.9500
C5 H5 0.9500
N2 N3 1.254(7)
N3 N4 1.113(7)
N5 C10 1.279(7)
N5 C6 1.315(7)
C6 C7 1.360(8)
C6 H6 0.9500
C7 C8 1.311(8)
C7 H7 0.9500
C8 C9 1.356(7)
C8 N6 1.400(7)
C9 C10 1.362(7)
C9 H9 0.9500
C10 H10 0.9500
N6 N7 1.234(6)
N7 N8 1.095(6)

loop_
_geom_torsion_atom_site_label_1
_geom_torsion_atom_site_label_2
_geom_torsion_atom_site_label_3
_geom_torsion_atom_site_label_4
_geom_torsion
N12 Zn1 N11 C11 -26.4(15)
N5 Zn1 N11 C11 98.0(14)
N1 Zn1 N11 C11 -150.1(14)
N11 Zn1 N12 C12 -50(2)
N5 Zn1 N12 C12 -171.5(19)
N1 Zn1 N12 C12 74(2)
N11 Zn1 N1 C1 124.4(4)
N12 Zn1 N1 C1 -6.4(5)
N5 Zn1 N1 C1 -124.1(4)
N11 Zn1 N1 C5 -55.5(4)
N12 Zn1 N1 C5 173.8(4)
N5 Zn1 N1 C5 56.1(4)
C5 N1 C1 C2 1.6(8)
Zn1 N1 C1 C2 -178.2(4)
N1 C1 C2 C3 -1.6(8)
C1 C2 C3 C4 0.0(8)
C1 C2 C3 N2 177.3(5)
C2 C3 C4 C5 1.3(8)
N2 C3 C4 C5 -176.1(5)
C1 N1 C5 C4 -0.1(7)
Zn1 N1 C5 C4 179.8(4)
C3 C4 C5 N1 -1.4(8)
C2 C3 N2 N3 0.5(8)
C4 C3 N2 N3 177.8(5)
N11 Zn1 N5 C10 -148.5(4)
N12 Zn1 N5 C10 -18.4(5)
N1 Zn1 N5 C10 97.1(4)
N11 Zn1 N5 C6 42.0(5)
N12 Zn1 N5 C6 172.1(4)
N1 Zn1 N5 C6 -72.4(4)
C10 N5 C6 C7 -1.6(8)
Zn1 N5 C6 C7 168.5(4)
N5 C6 C7 C8 0.8(9)
C6 C7 C8 C9 1.4(8)
C6 C7 C8 N6 -178.3(5)
C7 C8 C9 C10 -2.7(8)
N6 C8 C9 C10 177.0(5)
C6 N5 C10 C9 0.2(8)
Zn1 N5 C10 C9 -170.1(4)
C8 C9 C10 N5 1.9(8)
C7 C8 N6 N7 0.2(8)
C9 C8 N6 N7 -179.5(5)
